data_1562386
loop_
_publ_author_name
'Wang, Yuzhuo'
'Wang, Lei'
'Chen, Mingjie'
'Tu, Youshao'
'Liu, Yu'
'Zhang, Junliang'

_publ_section_title
;
 Palladium/Xu-Phos-Catalyzed Asymmetric Carboamination towards
 Isoxazolidines and Pyrrolidines
;
_journal_name_full 'Chemical Science'
_journal_paper_doi 10.1039/D1SC01337H
_journal_year 2021
_chemical_absolute_configuration unk
_chemical_formula_moiety 'C15 H20 Cl N O3'
_chemical_formula_sum 'C15 H20 Cl N O3'
_chemical_formula_weight 297.783
_space_group_crystal_system orthorhombic
_space_group_IT_number 19
_space_group_name_Hall 'P 2ac 2ab'
_space_group_name_H-M_alt 'P 21 21 21'
_symmetry_Int_Tables_number 19
_atom_sites_solution_primary dual
_audit_creation_date 2021-01-03
_audit_creation_method
;
Olex2 1.3-beta
(compiled 2020.11.12 svn.r5f609507 for OlexSys, GUI svn.r6226)
;
_audit_update_record
;
2021-01-03 deposited with the CCDC.	2021-05-04 downloaded from the CCDC.
;
_cell_angle_alpha 90
_cell_angle_beta 90
_cell_angle_gamma 90
_cell_formula_units_Z 4
_cell_length_a 9.5536(1)
_cell_length_b 10.5647(1)
_cell_length_c 15.0670(1)
_cell_measurement_reflns_used 27717
_cell_measurement_temperature 99.99(10)
_cell_measurement_theta_max 74.1260
_cell_measurement_theta_min 4.6510
_cell_volume 1520.73(2)
_computing_cell_refinement 'CrysAlisPro 1.171.39.32a (Rigaku OD, 2017)'
_computing_data_collection 'CrysAlisPro 1.171.39.32a (Rigaku OD, 2017)'
_computing_data_reduction 'CrysAlisPro 1.171.39.32a (Rigaku OD, 2017)'
_computing_molecular_graphics 'Olex2 1.3-beta (Dolomanov et al., 2009)'
_computing_publication_material 'Olex2 1.3-beta (Dolomanov et al., 2009)'
_computing_structure_refinement 'olex2.refine 1.3-beta (Bourhis et al., 2015)'
_computing_structure_solution 'SHELXT 2014/5 (Sheldrick, 2014)'
_diffrn_ambient_environment N~2~
_diffrn_ambient_temperature 99.99(10)
_diffrn_detector 'CCD plate'
_diffrn_measured_fraction_theta_full 0.9944
_diffrn_measured_fraction_theta_max 0.9944
_diffrn_measurement_details
;
List of Runs (angles in degrees, time in seconds):

  # Type    Start    End  Width  t~exp~   \w     \q     \k     \f   Frames
#--------------------------------------------------------------------------
  1  \w     35.00  76.00   1.00    1.00    --    0.00  38.00 -90.00   41
  2  \w     60.00  85.00   1.00    1.00    --    0.00  19.00 120.00   25
  3  \w     53.00  84.00   1.00    1.00    --    0.00  77.00-180.00   31
  4  \w    -16.00  20.00   1.00    1.00    --    0.00 -57.00 -90.00   36
  5  \w      8.00  66.00   1.00    1.00    --    0.00  82.00  30.00   58
  6  \w     52.00  78.00   1.00    1.00    --    0.00  38.00   0.00   26
  7  \w    -18.00  49.00   1.00    1.00    --    0.00  38.00   0.00   67
  8  \w    -30.00  -3.00   1.00    1.00    --    0.00  82.00  30.00   27
  9  \w    -84.00 -41.00   1.00    1.00    --    0.00 -57.00 -90.00   43
 10  \w     -9.00  25.00   1.00    1.00    --    0.00  38.00 -90.00   34
 11  \w    -22.00  46.00   1.00    1.00    --    0.00  19.00 120.00   68
 12  \w     29.00  81.00   1.00    1.00    --    0.00  38.00 150.00   52
 13  \w    -29.00   8.00   1.00    1.00    --    0.00  77.00-180.00   37
 14  \w    -19.00  21.00   1.00    1.00    --    0.00  38.00 150.00   40
 15  \w     65.00  90.00   1.00    1.00    --   95.80  82.00 150.00   25
 16  \w     26.00 128.00   1.00    1.00    --   95.80 -82.00-150.00  102
 17  \w     73.00 115.00   1.00    1.00    --   95.80  55.00 135.18   42
 18  \w     81.00 127.00   1.00    1.00    --   95.80 -82.00  60.00   46
 19  \w     64.00 110.00   1.00    1.00    --   95.80 -61.00-150.00   46
 20  \w     69.00  95.00   1.00    1.00    --   95.80  66.00   6.49   26
 21  \w     72.00 121.00   1.00    1.00    --   95.80  59.00   7.14   49
 22  \w     63.00  94.00   1.00    1.00    --   95.80  82.00-180.00   31
 23  \w     65.00  91.00   1.00    1.00    --   95.80  77.00-120.00   26
 24  \w     64.00  90.00   1.00    1.00    --   95.80  82.00 -90.00   26
 25  \w     63.00  88.00   1.00    1.00    --   95.80  82.00-150.00   25
 26  \w     75.00 168.00   1.00    1.00    --   95.80  45.00-120.00   93
 27  \w     72.00 185.00   1.00    1.00    --   95.80  61.00 -90.00  113
 28  \w     67.00  93.00   1.00    1.00    --   95.80  82.00-120.00   26
 29  \w     65.00  93.00   1.00    1.00    --   95.80  77.00 120.00   28
 30  \w      6.00 117.00   1.00    1.00    --   95.80 -61.00   0.00  111
 31  \w     71.00  97.00   1.00    1.00    --   95.80  61.00-120.00   26
 32  \w     66.00  91.00   1.00    1.00    --   95.80  77.00 -30.00   25
 33  \w     65.00  90.00   1.00    1.00    --   95.80  77.00  60.00   25
 34  \w    126.00 170.00   1.00    1.00    --   95.80  82.00 -60.00   44
 35  \w    143.00 182.00   1.00    1.00    --   95.80  59.00-102.36   39
 36  \w    143.00 169.00   1.00    1.00    --   95.80  74.00  84.62   26
 37  \w     72.00 114.00   1.00    1.00    --   95.80  61.00 -60.00   42
 38  \w     75.00 173.00   1.00    1.00    --   95.80  45.00   0.00   98
 39  \w     71.00 184.00   1.00    1.00    --   95.80  61.00  90.00  113
 40  \w     65.00  90.00   1.00    1.00    --   95.80  77.00 -90.00   25
 41  \w      8.00  34.00   1.00    1.00    --   95.80 -82.00 -60.00   26
 42  \w     41.00 128.00   1.00    1.00    --   95.80 -82.00 -60.00   87
 43  \w     64.00  90.00   1.00    1.00    --   95.80  82.00 -60.00   26
 44  \w     75.00 185.00   1.00    1.00    --   95.80  45.00-150.00  110
 45  \w     65.00  90.00   1.00    1.00    --   95.80  77.00 150.00   25
 46  \w     65.00  90.00   1.00    1.00    --   95.80  77.00-180.00   25
 47  \w      8.00 127.00   1.00    1.00    --   95.80 -82.00   0.00  119
 48  \w     63.00  88.00   1.00    1.00    --   95.80  82.00  90.00   25
 49  \w     63.00  99.00   1.00    1.00    --   95.80  82.00 120.00   36
 50  \w     75.00 133.00   1.00    1.00    --   95.80  45.00  90.00   58
 51  \w     65.00  90.00   1.00    1.00    --   95.80  77.00 -60.00   25
 52  \w     77.00 103.00   1.00    1.00    --   95.80  45.00-180.00   26
 53  \w     72.00  98.00   1.00    1.00    --   95.80  59.00-102.36   26
 54  \w     75.00 154.00   1.00    1.00    --   95.80  45.00  60.00   79
 55  \w     65.00  90.00   1.00    1.00    --   95.80  77.00   0.00   25
 56  \w     65.00  91.00   1.00    1.00    --   95.80  82.00   0.00   26
 57  \w    110.00 184.00   1.00    1.00    --   95.80  82.00   0.00   74
 58  \w     63.00  88.00   1.00    1.00    --   95.80  82.00  30.00   25
 59  \w     38.00 109.00   1.00    1.00    --   95.80 -82.00 150.00   71
 60  \w     76.00 160.00   1.00    1.00    --   95.80  30.00-180.00   84
 61  \w     65.00  91.00   1.00    1.00    --   95.80  77.00  90.00   26
 62  \w     65.00  91.00   1.00    1.00    --   95.80  77.00  30.00   26
 63  \w    120.00 145.00   1.00    1.00    --   95.80  55.00 135.18   25
 64  \w     66.00  91.00   1.00    1.00    --   95.80  74.00  84.62   25
 65  \w    119.00 185.00   1.00    1.00    --   95.80  43.00 -21.36   66
 66  \w     75.00 111.00   1.00    1.00    --   95.80  43.00 -21.36   36
;
_diffrn_measurement_device 'four-circle diffractometer'
_diffrn_measurement_device_type 'XtaLAB AFC12 (RINC): Kappa dual home/near'
_diffrn_measurement_method '\w scans'
_diffrn_orient_matrix_type 'CrysAlisPro convention (1999,Acta A55,543-557)'
_diffrn_orient_matrix_UB_11 0.0239517000
_diffrn_orient_matrix_UB_12 0.1388604000
_diffrn_orient_matrix_UB_13 0.0271592000
_diffrn_orient_matrix_UB_21 0.0343540000
_diffrn_orient_matrix_UB_22 -0.0427710000
_diffrn_orient_matrix_UB_23 0.0952586000
_diffrn_orient_matrix_UB_31 0.1558136000
_diffrn_orient_matrix_UB_32 -0.0119397000
_diffrn_orient_matrix_UB_33 -0.0252178000
_diffrn_radiation_monochromator graphite
_diffrn_radiation_probe x-ray
_diffrn_radiation_type 'Cu K\a'
_diffrn_radiation_wavelength 1.54184
_diffrn_reflns_av_R_equivalents 0.0349
_diffrn_reflns_av_unetI/netI 0.0141
_diffrn_reflns_Laue_measured_fraction_full 0.9944
_diffrn_reflns_Laue_measured_fraction_max 0.9944
_diffrn_reflns_limit_h_max 11
_diffrn_reflns_limit_h_min -11
_diffrn_reflns_limit_k_max 13
_diffrn_reflns_limit_k_min -13
_diffrn_reflns_limit_l_max 18
_diffrn_reflns_limit_l_min -18
_diffrn_reflns_number 36528
_diffrn_reflns_point_group_measured_fraction_full 0.9949
_diffrn_reflns_point_group_measured_fraction_max 0.9926
_diffrn_reflns_theta_full 67.6840
_diffrn_reflns_theta_max 74.50
_diffrn_reflns_theta_min 5.11
_diffrn_source 'fine-focus sealed X-ray tube'
_diffrn_source_type 'Enhance (Cu) X-ray Source'
_exptl_absorpt_coefficient_mu 2.285
_exptl_absorpt_correction_T_max 1.00000
_exptl_absorpt_correction_T_min 0.35927
_exptl_absorpt_correction_type multi-scan
_exptl_absorpt_process_details
;
CrysAlisPro 1.171.39.32a (Rigaku Oxford Diffraction, 2017)
Empirical absorption correction using spherical harmonics,
 implemented in SCALE3 ABSPACK scaling algorithm.
;
_exptl_crystal_colour 'clear light colourless'
_exptl_crystal_colour_lustre clear
_exptl_crystal_colour_modifier light
_exptl_crystal_colour_primary colourless
_exptl_crystal_density_diffrn 1.301
_exptl_crystal_description block
_exptl_crystal_F_000 635.363
_exptl_crystal_size_max 0.32
_exptl_crystal_size_mid 0.28
_exptl_crystal_size_min 0.26
_refine_diff_density_max 0.1329
_refine_diff_density_min -0.2676
_refine_diff_density_rms 0.0342
_refine_ls_abs_structure_details 'Flack, H. D. (1983). Acta Cryst. A39, 876-881.'
_refine_ls_abs_structure_Flack 0.017(9)
_refine_ls_d_res_high 0.8000
_refine_ls_d_res_low 8.6501
_refine_ls_goodness_of_fit_ref 1.0359
_refine_ls_hydrogen_treatment constr
_refine_ls_matrix_type full
_refine_ls_number_constraints 31
_refine_ls_number_parameters 184
_refine_ls_number_reflns 3079
_refine_ls_number_restraints 0
_refine_ls_restrained_S_all 1.0359
_refine_ls_R_factor_all 0.0229
_refine_ls_R_factor_gt 0.0228
_refine_ls_shift/su_max 0.0054
_refine_ls_shift/su_mean 0.0003
_refine_ls_structure_factor_coef Fsqd
_refine_ls_weighting_details 'w=1/[\s^2^(Fo^2^)+(0.0314P)^2^+0.3555P] where P=(Fo^2^+2Fc^2^)/3'
_refine_ls_weighting_scheme calc
_refine_ls_wR_factor_gt 0.0586
_refine_ls_wR_factor_ref 0.0587
_reflns_Friedel_coverage 0.990
_reflns_limit_h_max 11
_reflns_limit_h_min -11
_reflns_limit_k_max 13
_reflns_limit_k_min -13
_reflns_limit_l_max 18
_reflns_limit_l_min -18
_reflns_number_gt 3063
_reflns_number_total 3079
_reflns_threshold_expression I>=2u(I)
_cod_data_source_file d1sc01337h2.cif
_cod_data_source_block exp_1472
_cod_original_sg_symbol_Hall ' P 2ac 2ab'
_cod_database_code 1562386
_reflns_odcompleteness_completeness 100.00
_reflns_odcompleteness_iscentric 1
_reflns_odcompleteness_theta 66.97
_olex2_refinement_description
;
1. Fixed Uiso
 At 1.2 times of:
  All C(H) groups, All C(H,H) groups
 At 1.5 times of:
  All C(H,H,H) groups
2.a Ternary CH refined with riding coordinates:
 C8(H8)
2.b Secondary CH2 refined with riding coordinates:
 C9(H9a,H9b), C7(H7a,H7b), C10(H10a,H10b)
2.c Aromatic/amide H refined with riding coordinates:
 C5(H5), C3(H3), C2(H2), C1(H1)
2.d Idealised Me refined as rotating group:
 C14(H14a,H14b,H14c), C13(H13a,H13b,H13c), C15(H15a,H15b,H15c)
;
_olex2_submission_special_instructions 'No special instructions were received'
_oxdiff_exptl_absorpt_empirical_details
;
Empirical correction (ABSPACK) includes:
- Absorption correction using spherical harmonics
- Frame scaling
;
_oxdiff_exptl_absorpt_empirical_full_max 2.440
_oxdiff_exptl_absorpt_empirical_full_min 0.667

loop_
_space_group_symop_id
_space_group_symop_operation_xyz
1 x,y,z
2 x+1/2,-y+1/2,-z
3 -x,y+1/2,-z+1/2
4 -x+1/2,-y,z+1/2

loop_
_atom_site_label
_atom_site_type_symbol
_atom_site_fract_x
_atom_site_fract_y
_atom_site_fract_z
_atom_site_U_iso_or_equiv
_atom_site_adp_type
_atom_site_occupancy
_atom_site_refinement_flags_posn
Cl1 Cl 0.68684(3) 0.25797(3) 0.44026(2) 0.02932(8) Uani 1.000000 .
O3 O 0.39708(9) 0.75511(8) 0.66140(5) 0.02109(17) Uani 1.000000 .
O2 O 0.56993(9) 0.63096(8) 0.60332(5) 0.02118(18) Uani 1.000000 .
O1 O 0.39537(9) 0.88865(8) 0.51231(6) 0.02011(18) Uani 1.000000 .
N1 N 0.46197(10) 0.76880(9) 0.51500(6) 0.0161(2) Uani 1.000000 .
C11 C 0.47238(12) 0.72174(10) 0.60132(8) 0.0157(2) Uani 1.000000 .
C8 C 0.58227(12) 0.77521(10) 0.45329(7) 0.0166(2) Uani 1.000000 .
H8 H 0.66216(12) 0.72855(10) 0.47766(7) 0.0199(3) Uiso 1.000000 R
C6 C 0.50157(13) 0.58173(11) 0.36731(7) 0.0185(2) Uani 1.000000 .
C5 C 0.59916(13) 0.49403(11) 0.39830(8) 0.0190(2) Uani 1.000000 .
H5 H 0.68742(13) 0.52052(11) 0.41656(8) 0.0229(3) Uiso 1.000000 R
C4 C 0.56324(13) 0.36692(11) 0.40159(8) 0.0203(2) Uani 1.000000 .
C9 C 0.61616(13) 0.91842(11) 0.44840(8) 0.0210(2) Uani 1.000000 .
H9a H 0.71127(13) 0.93522(11) 0.46761(8) 0.0252(3) Uiso 1.000000 R
H9b H 0.60386(13) 0.95052(11) 0.38858(8) 0.0252(3) Uiso 1.000000 R
C7 C 0.54051(13) 0.72059(11) 0.36320(7) 0.0191(2) Uani 1.000000 .
H7a H 0.46154(13) 0.76809(11) 0.34023(7) 0.0229(3) Uiso 1.000000 R
H7b H 0.61781(13) 0.73116(11) 0.32212(7) 0.0229(3) Uiso 1.000000 R
C12 C 0.57600(13) 0.54046(11) 0.67842(7) 0.0190(2) Uani 1.000000 .
C14 C 0.44232(15) 0.46389(13) 0.67969(10) 0.0282(3) Uani 1.000000 .
H14a H 0.3644(2) 0.5190(2) 0.6909(7) 0.0423(4) Uiso 1.000000 GR
H14b H 0.4300(6) 0.4230(9) 0.6233(3) 0.0423(4) Uiso 1.000000 GR
H14c H 0.4477(5) 0.4011(7) 0.7256(5) 0.0423(4) Uiso 1.000000 GR
C10 C 0.51061(14) 0.97690(12) 0.51164(9) 0.0237(3) Uani 1.000000 .
H10a H 0.48056(14) 1.05930(12) 0.49058(9) 0.0285(3) Uiso 1.000000 R
H10b H 0.55021(14) 0.98616(12) 0.57056(9) 0.0285(3) Uiso 1.000000 R
C13 C 0.60313(15) 0.60931(13) 0.76519(8) 0.0251(3) Uani 1.000000 .
H13a H 0.6818(7) 0.6649(7) 0.7583(2) 0.0377(4) Uiso 1.000000 GR
H13b H 0.5220(4) 0.6578(8) 0.7811(4) 0.0377(4) Uiso 1.000000 GR
H13c H 0.6228(11) 0.54873(13) 0.81102(18) 0.0377(4) Uiso 1.000000 GR
C3 C 0.43303(15) 0.32342(12) 0.37534(9) 0.0265(3) Uani 1.000000 .
H3 H 0.41103(15) 0.23775(12) 0.37796(9) 0.0318(3) Uiso 1.000000 R
C2 C 0.33652(15) 0.41101(14) 0.34510(10) 0.0320(3) Uani 1.000000 .
H2 H 0.24818(15) 0.38408(14) 0.32735(10) 0.0384(4) Uiso 1.000000 R
C15 C 0.70124(16) 0.45867(13) 0.65493(9) 0.0290(3) Uani 1.000000 .
H15a H 0.6858(5) 0.4191(8) 0.5984(4) 0.0435(4) Uiso 1.000000 GR
H15b H 0.7837(3) 0.5104(2) 0.6520(7) 0.0435(4) Uiso 1.000000 GR
H15c H 0.7135(7) 0.3947(7) 0.6995(4) 0.0435(4) Uiso 1.000000 GR
C1 C 0.37030(14) 0.53891(13) 0.34099(9) 0.0269(3) Uani 1.000000 .
H1 H 0.30428(14) 0.59655(13) 0.32039(9) 0.0323(3) Uiso 1.000000 R

loop_
_atom_site_aniso_label
_atom_site_aniso_U_11
_atom_site_aniso_U_22
_atom_site_aniso_U_33
_atom_site_aniso_U_12
_atom_site_aniso_U_13
_atom_site_aniso_U_23
Cl1 0.02916(16) 0.01702(13) 0.04177(17) 0.00067(12) -0.00155(13) 0.00254(13)
O3 0.0221(4) 0.0219(4) 0.0192(4) 0.0045(4) 0.0041(3) -0.0011(3)
O2 0.0255(4) 0.0199(4) 0.0182(4) 0.0089(3) 0.0056(3) 0.0062(3)
O1 0.0159(4) 0.0152(4) 0.0292(4) 0.0046(3) 0.0031(3) 0.0052(3)
N1 0.0158(5) 0.0126(5) 0.0198(4) 0.0029(4) 0.0019(3) 0.0025(4)
C11 0.0156(5) 0.0130(5) 0.0185(5) 0.0006(4) -0.0008(4) -0.0005(4)
C8 0.0154(5) 0.0164(5) 0.0179(5) 0.0002(4) 0.0017(4) 0.0013(4)
C6 0.0196(6) 0.0212(6) 0.0145(5) -0.0005(5) 0.0017(4) -0.0019(4)
C5 0.0165(6) 0.0201(6) 0.0206(5) -0.0022(4) 0.0011(4) -0.0024(4)
C4 0.0214(6) 0.0191(6) 0.0204(5) 0.0011(5) 0.0030(5) -0.0012(4)
C9 0.0213(6) 0.0159(5) 0.0257(6) -0.0020(4) 0.0042(5) 0.0014(5)
C7 0.0196(6) 0.0207(6) 0.0169(5) 0.0016(4) 0.0007(4) 0.0015(4)
C12 0.0234(6) 0.0179(5) 0.0156(5) 0.0041(5) 0.0017(4) 0.0060(4)
C14 0.0288(7) 0.0212(6) 0.0346(7) -0.0036(5) -0.0037(6) 0.0054(5)
C10 0.0239(6) 0.0155(6) 0.0318(6) -0.0001(5) 0.0063(5) 0.0015(5)
C13 0.0289(7) 0.0258(6) 0.0206(5) 0.0028(5) -0.0035(5) 0.0013(5)
C3 0.0281(7) 0.0220(6) 0.0294(6) -0.0078(5) 0.0008(5) -0.0030(5)
C2 0.0207(7) 0.0333(7) 0.0420(7) -0.0080(5) -0.0084(6) -0.0036(6)
C15 0.0342(7) 0.0268(6) 0.0260(6) 0.0122(6) 0.0066(6) 0.0084(5)
C1 0.0218(6) 0.0291(7) 0.0300(6) 0.0016(5) -0.0054(5) -0.0012(5)

loop_
_atom_type_symbol
_atom_type_scat_dispersion_real
_atom_type_scat_dispersion_imag
_atom_type_scat_Cromer_Mann_a1
_atom_type_scat_Cromer_Mann_a2
_atom_type_scat_Cromer_Mann_a3
_atom_type_scat_Cromer_Mann_a4
_atom_type_scat_Cromer_Mann_b1
_atom_type_scat_Cromer_Mann_b2
_atom_type_scat_Cromer_Mann_b3
_atom_type_scat_Cromer_Mann_b4
_atom_type_scat_Cromer_Mann_c
_atom_type_scat_source
_atom_type_scat_dispersion_source
H 0.00000 0.00000 0.49300 0.32291 0.14019 0.04081 10.51090 26.12570 3.14236 57.79970 0.0030380000826 'International Tables Volume C Table 6.1.1.4 (pp. 500-502)' 'Henke, Gullikson and Davis, At. Data and Nucl. Data Tables, 1993, 54, 2'
C 0.01920 0.00962 2.31000 1.02000 1.58860 0.86500 20.84390 10.20750 0.56870 51.65120 0.215599998832 'International Tables Volume C Table 6.1.1.4 (pp. 500-502)' 'Henke, Gullikson and Davis, At. Data and Nucl. Data Tables, 1993, 54, 2'
Cl 0.36843 0.69943 11.46040 7.19640 6.25560 1.64550 0.01040 1.16620 18.51940 47.77840 -9.55739974976 'International Tables Volume C Table 6.1.1.4 (pp. 500-502)' 'Henke, Gullikson and Davis, At. Data and Nucl. Data Tables, 1993, 54, 2'
O 0.05239 0.03377 3.04850 2.28680 1.54630 0.86700 13.27710 5.70110 0.32390 32.90890 0.250800013542 'International Tables Volume C Table 6.1.1.4 (pp. 500-502)' 'Henke, Gullikson and Davis, At. Data and Nucl. Data Tables, 1993, 54, 2'
N 0.03256 0.01839 12.21260 3.13220 2.01250 1.16630 0.00570 9.89330 28.99750 0.58260 -11.5290002823 'International Tables Volume C Table 6.1.1.4 (pp. 500-502)' 'Henke, Gullikson and Davis, At. Data and Nucl. Data Tables, 1993, 54, 2'

loop_
_geom_angle_atom_site_label_1
_geom_angle_atom_site_label_2
_geom_angle_atom_site_label_3
_geom_angle
_geom_angle_site_symmetry_1
_geom_angle_site_symmetry_3
_geom_angle_publ_flag
C12 O2 C11 120.46(9) . . ?
C10 O1 N1 103.58(8) . . ?
C11 N1 O1 112.14(8) . . ?
C8 N1 O1 106.84(8) . . ?
C8 N1 C11 123.12(9) . . ?
O2 C11 O3 127.36(10) . . ?
N1 C11 O3 123.46(10) . . ?
N1 C11 O2 109.03(9) . . ?
H8 C8 N1 110.26(6) . . ?
C9 C8 N1 103.70(9) . . ?
C9 C8 H8 110.26(6) . . ?
C7 C8 N1 109.76(9) . . ?
C7 C8 H8 110.26(6) . . ?
C7 C8 C9 112.41(9) . . ?
C7 C6 C5 119.52(11) . . ?
C1 C6 C5 118.82(11) . . ?
C1 C6 C7 121.66(11) . . ?
H5 C5 C6 120.34(7) . . ?
C4 C5 C6 119.32(11) . . ?
C4 C5 H5 120.34(7) . . ?
C5 C4 Cl1 118.82(10) . . ?
C3 C4 Cl1 118.92(10) . . ?
C3 C4 C5 122.26(12) . . ?
H9a C9 C8 111.12(6) . . ?
H9b C9 C8 111.12(6) . . ?
H9b C9 H9a 109.1 . . ?
C10 C9 C8 103.22(9) . . ?
C10 C9 H9a 111.12(7) . . ?
C10 C9 H9b 111.12(7) . . ?
C6 C7 C8 113.18(9) . . ?
H7a C7 C8 108.94(6) . . ?
H7a C7 C6 108.94(7) . . ?
H7b C7 C8 108.94(6) . . ?
H7b C7 C6 108.94(6) . . ?
H7b C7 H7a 107.8 . . ?
C14 C12 O2 108.76(10) . . ?
C13 C12 O2 110.79(9) . . ?
C13 C12 C14 112.93(11) . . ?
C15 C12 O2 102.71(9) . . ?
C15 C12 C14 111.37(11) . . ?
C15 C12 C13 109.81(11) . . ?
H14a C14 C12 109.5 . . ?
H14b C14 C12 109.5 . . ?
H14b C14 H14a 109.5 . . ?
H14c C14 C12 109.5 . . ?
H14c C14 H14a 109.5 . . ?
H14c C14 H14b 109.5 . . ?
C9 C10 O1 104.37(10) . . ?
H10a C10 O1 110.88(6) . . ?
H10a C10 C9 110.88(7) . . ?
H10b C10 O1 110.88(6) . . ?
H10b C10 C9 110.88(7) . . ?
H10b C10 H10a 108.9 . . ?
H13a C13 C12 109.5 . . ?
H13b C13 C12 109.5 . . ?
H13b C13 H13a 109.5 . . ?
H13c C13 C12 109.5 . . ?
H13c C13 H13a 109.5 . . ?
H13c C13 H13b 109.5 . . ?
H3 C3 C4 120.95(8) . . ?
C2 C3 C4 118.10(12) . . ?
C2 C3 H3 120.95(8) . . ?
H2 C2 C3 119.67(8) . . ?
C1 C2 C3 120.66(13) . . ?
C1 C2 H2 119.67(8) . . ?
H15a C15 C12 109.5 . . ?
H15b C15 C12 109.5 . . ?
H15b C15 H15a 109.5 . . ?
H15c C15 C12 109.5 . . ?
H15c C15 H15a 109.5 . . ?
H15c C15 H15b 109.5 . . ?
C2 C1 C6 120.84(13) . . ?
H1 C1 C6 119.58(8) . . ?
H1 C1 C2 119.58(8) . . ?

loop_
_geom_bond_atom_site_label_1
_geom_bond_atom_site_label_2
_geom_bond_distance
_geom_bond_site_symmetry_2
_geom_bond_publ_flag
Cl1 C4 1.7489(13) . ?
O3 C11 1.2088(14) . ?
O2 C11 1.3376(13) . ?
O2 C12 1.4824(13) . ?
O1 N1 1.4176(12) . ?
O1 C10 1.4428(15) . ?
N1 C11 1.3959(14) . ?
N1 C8 1.4799(14) . ?
C8 H8 0.9800 . ?
C8 C9 1.5490(15) . ?
C8 C7 1.5279(15) . ?
C6 C5 1.3949(17) . ?
C6 C7 1.5147(16) . ?
C6 C1 1.3909(18) . ?
C5 H5 0.9300 . ?
C5 C4 1.3869(17) . ?
C4 C3 1.3838(18) . ?
C9 H9a 0.9700 . ?
C9 H9b 0.9700 . ?
C9 C10 1.5187(17) . ?
C7 H7a 0.9700 . ?
C7 H7b 0.9700 . ?
C12 C14 1.5119(18) . ?
C12 C13 1.5184(16) . ?
C12 C15 1.5177(17) . ?
C14 H14a 0.9600 . ?
C14 H14b 0.9600 . ?
C14 H14c 0.9600 . ?
C10 H10a 0.9700 . ?
C10 H10b 0.9700 . ?
C13 H13a 0.9600 . ?
C13 H13b 0.9600 . ?
C13 H13c 0.9600 . ?
C3 H3 0.9300 . ?
C3 C2 1.383(2) . ?
C2 H2 0.9300 . ?
C2 C1 1.391(2) . ?
C15 H15a 0.9600 . ?
C15 H15b 0.9600 . ?
C15 H15c 0.9600 . ?
C1 H1 0.9300 . ?
